data_7063041
loop_
_publ_author_name
'Alaranta, Johanna M.'
'Valkonen, Arto M.'
'Shroff, Sailee S.'
'Marjom\"aki, Varpu S.'
'Rissanen, Kari'
'Lahtinen, Tanja M.'

_publ_section_title
;
 Modifying the terminal phenyl group of monomethine cyanine dyes as a
 pathway to brighter nucleic acid probes
;
_journal_issue 11
_journal_name_full 'New Journal of Chemistry'
_journal_page_first 4931
_journal_page_last 4935
_journal_paper_doi 10.1039/D3NJ05400D
_journal_volume 48
_journal_year 2024
_chemical_formula_moiety '2(C27 H26 N3 O2), 0.65(C2 H3 N), 0.4(I), 1.6(Cl), H2 O'
_chemical_formula_sum 'C55.3 H55.95 Cl1.6 I0.4 N6.65 O5'
_chemical_formula_weight 1001.19
_space_group_crystal_system monoclinic
_space_group_IT_number 14
_space_group_name_Hall '-P 2yn'
_space_group_name_H-M_alt 'P 1 21/n 1'
_atom_sites_solution_hydrogens mixed
_atom_sites_solution_primary direct
_audit_creation_method SHELXL-2019/3
_audit_update_record
;
2024-01-09 deposited with the CCDC.	2024-02-20 downloaded from the CCDC.
;
_cell_angle_alpha 90
_cell_angle_beta 94.2872(3)
_cell_angle_gamma 90
_cell_formula_units_Z 4
_cell_length_a 9.21834(4)
_cell_length_b 21.85441(10)
_cell_length_c 24.63787(9)
_cell_measurement_reflns_used 94559
_cell_measurement_temperature 120(2)
_cell_measurement_theta_max 77.9260
_cell_measurement_theta_min 2.6960
_cell_volume 4949.69(4)
_computing_cell_refinement 'CrysAlisPro 1.171.42.49 (Rigaku OD, 2022)'
_computing_data_collection 'CrysAlisPro 1.171.42.49 (Rigaku OD, 2022)'
_computing_data_reduction 'CrysAlisPro 1.171.42.49 (Rigaku OD, 2022)'
_computing_molecular_graphics SHELXL-2019/2
_computing_publication_material SHELXL-2019/2
_computing_structure_refinement 'SHELXL-2019/2 (Sheldrick, 2019)'
_computing_structure_solution 'SHELXT (Sheldrick, 2015)'
_diffrn_ambient_temperature 120(2)
_diffrn_detector_area_resol_mean 10.0000
_diffrn_measured_fraction_theta_full 1.000
_diffrn_measured_fraction_theta_max 0.978
_diffrn_measurement_device_type 'XtaLAB Synergy R, HyPix-Arc 100'
_diffrn_measurement_method '\w scans'
_diffrn_radiation_type CuK\a
_diffrn_radiation_wavelength 1.54184
_diffrn_reflns_av_R_equivalents 0.0415
_diffrn_reflns_av_unetI/netI 0.0138
_diffrn_reflns_Laue_measured_fraction_full 1.000
_diffrn_reflns_Laue_measured_fraction_max 0.978
_diffrn_reflns_limit_h_max 11
_diffrn_reflns_limit_h_min -11
_diffrn_reflns_limit_k_max 27
_diffrn_reflns_limit_k_min -26
_diffrn_reflns_limit_l_max 31
_diffrn_reflns_limit_l_min -31
_diffrn_reflns_number 201293
_diffrn_reflns_point_group_measured_fraction_full 1.000
_diffrn_reflns_point_group_measured_fraction_max 0.978
_diffrn_reflns_theta_full 67.684
_diffrn_reflns_theta_max 79.060
_diffrn_reflns_theta_min 3.598
_diffrn_source 'Rotating-anode X-ray tube'
_exptl_absorpt_coefficient_mu 3.390
_exptl_absorpt_correction_T_max 1.000
_exptl_absorpt_correction_T_min 0.347
_exptl_absorpt_correction_type gaussian
_exptl_absorpt_process_details
;
CrysAlisPro 1.171.42.49 (Rigaku Oxford Diffraction, 2022)
Numerical absorption correction based on gaussian integration over
a multifaceted crystal model
Empirical absorption correction using spherical harmonics,
implemented in SCALE3 ABSPACK scaling algorithm.
;
_exptl_crystal_colour orange
_exptl_crystal_density_diffrn 1.344
_exptl_crystal_description needle
_exptl_crystal_F_000 2091
_exptl_crystal_size_max 0.390
_exptl_crystal_size_mid 0.040
_exptl_crystal_size_min 0.030
_refine_diff_density_max 0.863
_refine_diff_density_min -0.780
_refine_diff_density_rms 0.064
_refine_ls_extinction_method none
_refine_ls_goodness_of_fit_ref 1.090
_refine_ls_hydrogen_treatment mixed
_refine_ls_matrix_type full
_refine_ls_number_parameters 673
_refine_ls_number_reflns 10470
_refine_ls_number_restraints 2
_refine_ls_restrained_S_all 1.091
_refine_ls_R_factor_all 0.0582
_refine_ls_R_factor_gt 0.0567
_refine_ls_shift/su_max 0.000
_refine_ls_shift/su_mean 0.000
_refine_ls_structure_factor_coef Fsqd
_refine_ls_weighting_details 'w=1/[\s^2^(Fo^2^)+(0.0519P)^2^+7.3281P] where P=(Fo^2^+2Fc^2^)/3'
_refine_ls_weighting_scheme calc
_refine_ls_wR_factor_gt 0.1417
_refine_ls_wR_factor_ref 0.1426
_reflns_Friedel_coverage 0.000
_reflns_number_gt 10072
_reflns_number_total 10470
_reflns_threshold_expression 'I > 2\s(I)'
_cod_data_source_file d3nj05400d2.cif
_cod_data_source_block 3-CH3CN-H2O
_cod_depositor_comments 'Adding full bibliography for 7063040--7063041.cif.'
_cod_original_sg_symbol_H-M 'P 21/n'
_cod_original_formula_sum 'C55.30 H55.95 Cl1.60 I0.40 N6.65 O5'
_cod_database_code 7063041
_shelx_shelxl_version_number 2019/3
_shelx_space_group_comment
;
The symmetry employed for this shelxl refinement is uniquely defined
by the following loop, which should always be used as a source of
symmetry information in preference to the above space-group names.
They are only intended as comments.
;
_shelx_estimated_absorpt_t_min 0.352
_shelx_estimated_absorpt_t_max 0.905

loop_
_space_group_symop_operation_xyz
'x, y, z'
'-x+1/2, y+1/2, -z+1/2'
'-x, -y, -z'
'x-1/2, -y-1/2, z-1/2'

loop_
_atom_site_label
_atom_site_type_symbol
_atom_site_fract_x
_atom_site_fract_y
_atom_site_fract_z
_atom_site_U_iso_or_equiv
_atom_site_adp_type
_atom_site_occupancy
_atom_site_site_symmetry_order
_atom_site_calc_flag
_atom_site_refinement_flags_posn
_atom_site_refinement_flags_adp
_atom_site_refinement_flags_occupancy
_atom_site_disorder_assembly
_atom_site_disorder_group
O1 O 0.75108(16) 0.97722(7) 0.71861(6) 0.0219(3) Uani 1 1 d . . . . .
O2 O 0.00174(19) 0.70520(8) 0.48846(7) 0.0325(4) Uani 1 1 d . . . . .
N1 N 0.77585(19) 0.99405(8) 0.80752(7) 0.0211(4) Uani 1 1 d . . . . .
N2 N 0.39348(18) 0.80571(8) 0.64768(7) 0.0190(3) Uani 1 1 d . . . . .
N3 N 0.52818(19) 0.85543(8) 0.58176(8) 0.0234(4) Uani 1 1 d . . . . .
C1 C 0.8508(2) 1.02422(9) 0.72815(9) 0.0213(4) Uani 1 1 d . . . . .
C2 C 0.9256(2) 1.05475(10) 0.69030(9) 0.0257(4) Uani 1 1 d . . . . .
H2 H 0.912912 1.045946 0.652484 0.031 Uiso 1 1 calc R U . . .
C3 C 1.0220(2) 1.09990(10) 0.71157(10) 0.0281(5) Uani 1 1 d . . . . .
H3 H 1.076450 1.123088 0.687576 0.034 Uiso 1 1 calc R U . . .
C4 C 1.0392(3) 1.11122(11) 0.76717(10) 0.0303(5) Uani 1 1 d . . . . .
H4 H 1.105726 1.142090 0.780029 0.036 Uiso 1 1 calc R U . . .
C5 C 0.9631(2) 1.07927(10) 0.80484(10) 0.0271(5) Uani 1 1 d . . . . .
H5 H 0.976239 1.087265 0.842796 0.033 Uiso 1 1 calc R U . . .
C6 C 0.8673(2) 1.03516(9) 0.78362(9) 0.0213(4) Uani 1 1 d . . . . .
C7 C 0.7072(2) 0.95928(9) 0.76786(8) 0.0195(4) Uani 1 1 d . . . . .
C8 C 0.7612(3) 0.98810(11) 0.86588(9) 0.0265(5) Uani 1 1 d . . . . .
H8A H 0.822369 1.018743 0.885532 0.040 Uiso 0.5 1 calc R U P . .
H8B H 0.659355 0.994512 0.873370 0.040 Uiso 0.5 1 calc R U P . .
H8C H 0.791909 0.947051 0.877908 0.040 Uiso 0.5 1 calc R U P . .
H8D H 0.693386 0.954794 0.872342 0.040 Uiso 0.5 1 calc R U P . .
H8E H 0.856401 0.979025 0.884503 0.040 Uiso 0.5 1 calc R U P . .
H8F H 0.723846 1.026487 0.879965 0.040 Uiso 0.5 1 calc R U P . .
C9 C 0.6101(2) 0.91256(9) 0.77401(8) 0.0202(4) Uani 1 1 d . . . . .
H9 H 0.586968 0.903462 0.810068 0.024 Uiso 1 1 calc R U . . .
C10 C 0.5410(2) 0.87653(9) 0.73158(8) 0.0186(4) Uani 1 1 d . . . . .
C11 C 0.4409(2) 0.82794(9) 0.74468(8) 0.0183(4) Uani 1 1 d . . . . .
C12 C 0.4157(2) 0.81254(10) 0.79861(9) 0.0234(4) Uani 1 1 d . . . . .
H12 H 0.465905 0.834087 0.827771 0.028 Uiso 1 1 calc R U . . .
C13 C 0.3197(2) 0.76689(11) 0.80994(9) 0.0261(5) Uani 1 1 d . . . . .
H13 H 0.307418 0.755851 0.846607 0.031 Uiso 1 1 calc R U . . .
C14 C 0.2407(2) 0.73692(10) 0.76750(9) 0.0227(4) Uani 1 1 d . . . . .
H14 H 0.171639 0.706522 0.775390 0.027 Uiso 1 1 calc R U . . .
C15 C 0.2618(2) 0.75097(9) 0.71426(8) 0.0204(4) Uani 1 1 d . . . . .
H15 H 0.205699 0.731037 0.685558 0.025 Uiso 1 1 calc R U . . .
C16 C 0.3661(2) 0.79475(9) 0.70232(8) 0.0179(4) Uani 1 1 d . . . . .
C17 C 0.2923(2) 0.78019(9) 0.60550(8) 0.0195(4) Uani 1 1 d . . . . .
C18 C 0.2980(2) 0.71838(10) 0.59248(9) 0.0239(4) Uani 1 1 d . . . . .
H18 H 0.370267 0.692777 0.610086 0.029 Uiso 1 1 calc R U . . .
C19 C 0.1978(3) 0.69455(10) 0.55379(9) 0.0259(4) Uani 1 1 d . . . . .
H19 H 0.199518 0.652211 0.545134 0.031 Uiso 1 1 calc R U . . .
C20 C 0.0940(2) 0.73270(10) 0.52742(8) 0.0244(4) Uani 1 1 d . . . . .
C21 C 0.0881(2) 0.79454(10) 0.54017(8) 0.0230(4) Uani 1 1 d . . . . .
H21 H 0.017356 0.820422 0.521994 0.028 Uiso 1 1 calc R U . . .
C22 C 0.1882(2) 0.81790(10) 0.58013(8) 0.0204(4) Uani 1 1 d . . . . .
H22 H 0.184560 0.859892 0.589904 0.024 Uiso 1 1 calc R U . . .
C23 C -0.1230(3) 0.73935(13) 0.46812(12) 0.0437(7) Uani 1 1 d . . . . .
H23A H -0.179860 0.751262 0.498475 0.066 Uiso 1 1 calc R U . . .
H23B H -0.183129 0.714072 0.442443 0.066 Uiso 1 1 calc R U . . .
H23C H -0.091479 0.776123 0.449513 0.066 Uiso 1 1 calc R U . . .
C24 C 0.4970(2) 0.84789(9) 0.63537(8) 0.0196(4) Uani 1 1 d . . . . .
C25 C 0.5657(2) 0.88320(9) 0.67683(8) 0.0202(4) Uani 1 1 d . . . . .
H25 H 0.633084 0.913485 0.667199 0.024 Uiso 1 1 calc R U . . .
C26 C 0.5318(3) 0.80559(11) 0.54342(9) 0.0288(5) Uani 1 1 d . . . . .
H26A H 0.543091 0.766798 0.563251 0.043 Uiso 1 1 calc R U . . .
H26B H 0.613973 0.811196 0.520864 0.043 Uiso 1 1 calc R U . . .
H26C H 0.440872 0.804929 0.520137 0.043 Uiso 1 1 calc R U . . .
C27 C 0.6145(3) 0.90980(11) 0.56858(9) 0.0312(5) Uani 1 1 d . . . . .
H27A H 0.576418 0.945955 0.586266 0.047 Uiso 1 1 calc R U . . .
H27B H 0.607850 0.915946 0.529067 0.047 Uiso 1 1 calc R U . . .
H27C H 0.716436 0.903513 0.581663 0.047 Uiso 1 1 calc R U . . .
O1A O 0.27591(16) 0.46931(7) 0.70787(6) 0.0227(3) Uani 1 1 d . . . . .
O2A O 0.60368(17) 0.07708(7) 0.54928(6) 0.0273(3) Uani 1 1 d . . . . .
N1A N 0.22055(19) 0.48860(8) 0.79199(7) 0.0216(4) Uani 1 1 d . . . . .
N2A N 0.63032(19) 0.28883(8) 0.67757(7) 0.0201(3) Uani 1 1 d . . . . .
N3A N 0.5328(2) 0.34337(9) 0.60075(7) 0.0252(4) Uani 1 1 d . . . . .
C1A C 0.1752(2) 0.51678(10) 0.70586(9) 0.0235(4) Uani 1 1 d . . . . .
C2A C 0.1203(3) 0.54853(11) 0.66093(10) 0.0310(5) Uani 1 1 d . . . . .
H2A H 0.147676 0.539764 0.625332 0.037 Uiso 1 1 calc R U . . .
C3A C 0.0211(3) 0.59481(11) 0.67128(11) 0.0360(6) Uani 1 1 d . . . . .
H3A H -0.020717 0.618528 0.641809 0.043 Uiso 1 1 calc R U . . .
C4A C -0.0177(3) 0.60686(11) 0.72350(11) 0.0349(5) Uani 1 1 d . . . . .
H4A H -0.086387 0.638331 0.728651 0.042 Uiso 1 1 calc R U . . .
C5A C 0.0406(2) 0.57442(10) 0.76875(10) 0.0292(5) Uani 1 1 d . . . . .
H5A H 0.014334 0.583003 0.804518 0.035 Uiso 1 1 calc R U . . .
C6A C 0.1393(2) 0.52887(10) 0.75824(9) 0.0228(4) Uani 1 1 d . . . . .
C7A C 0.3042(2) 0.45354(9) 0.76119(8) 0.0196(4) Uani 1 1 d . . . . .
C8A C 0.2204(3) 0.48858(11) 0.85092(9) 0.0287(5) Uani 1 1 d . . . . .
H8G H 0.282606 0.455378 0.865929 0.043 Uiso 1 1 calc R U . . .
H8H H 0.120906 0.482509 0.861358 0.043 Uiso 1 1 calc R U . . .
H8I H 0.257617 0.527846 0.865238 0.043 Uiso 1 1 calc R U . . .
C9A C 0.4025(2) 0.40888(9) 0.77879(8) 0.0205(4) Uani 1 1 d . . . . .
H9A H 0.417333 0.402850 0.816990 0.025 Uiso 1 1 calc R U . . .
C10A C 0.4834(2) 0.37111(9) 0.74535(8) 0.0181(4) Uani 1 1 d . . . . .
C11A C 0.5789(2) 0.32318(9) 0.76919(8) 0.0185(4) Uani 1 1 d . . . . .
C12A C 0.5997(2) 0.31381(10) 0.82579(9) 0.0225(4) Uani 1 1 d . . . . .
H12A H 0.551522 0.339861 0.849529 0.027 Uiso 1 1 calc R U . . .
C13A C 0.6883(2) 0.26780(10) 0.84763(9) 0.0248(4) Uani 1 1 d . . . . .
H13A H 0.697869 0.261347 0.885861 0.030 Uiso 1 1 calc R U . . .
C14A C 0.7636(2) 0.23080(10) 0.81318(9) 0.0237(4) Uani 1 1 d . . . . .
H14A H 0.827064 0.199907 0.828176 0.028 Uiso 1 1 calc R U . . .
C15A C 0.7468(2) 0.23865(10) 0.75752(9) 0.0222(4) Uani 1 1 d . . . . .
H15A H 0.798902 0.213318 0.734422 0.027 Uiso 1 1 calc R U . . .
C16A C 0.6529(2) 0.28390(9) 0.73497(8) 0.0186(4) Uani 1 1 d . . . . .
C17A C 0.6342(2) 0.23284(9) 0.64532(8) 0.0194(4) Uani 1 1 d . . . . .
C18A C 0.7612(2) 0.20770(10) 0.62858(9) 0.0224(4) Uani 1 1 d . . . . .
H18A H 0.852102 0.226304 0.639168 0.027 Uiso 1 1 calc R U . . .
C19A C 0.7567(2) 0.15516(10) 0.59621(9) 0.0222(4) Uani 1 1 d . . . . .
H19A H 0.843985 0.138054 0.584672 0.027 Uiso 1 1 calc R U . . .
C20A C 0.6227(2) 0.12800(9) 0.58096(8) 0.0204(4) Uani 1 1 d . . . . .
C21A C 0.4947(2) 0.15328(10) 0.59791(8) 0.0222(4) Uani 1 1 d . . . . .
H21A H 0.403492 0.134738 0.587670 0.027 Uiso 1 1 calc R U . . .
C22A C 0.5013(2) 0.20539(10) 0.62965(8) 0.0207(4) Uani 1 1 d . . . . .
H22A H 0.414011 0.222767 0.640956 0.025 Uiso 1 1 calc R U . . .
C23A C 0.7265(3) 0.05504(11) 0.52286(10) 0.0302(5) Uani 1 1 d . . . . .
H23D H 0.766418 0.088242 0.501774 0.045 Uiso 1 1 calc R U . . .
H23E H 0.696087 0.021275 0.498423 0.045 Uiso 1 1 calc R U . . .
H23F H 0.801051 0.040521 0.550286 0.045 Uiso 1 1 calc R U . . .
C24A C 0.5493(2) 0.33720(9) 0.65566(8) 0.0199(4) Uani 1 1 d . . . . .
C25A C 0.4812(2) 0.37766(9) 0.68901(8) 0.0199(4) Uani 1 1 d . . . . .
H25A H 0.430408 0.411537 0.672583 0.024 Uiso 1 1 calc R U . . .
C26A C 0.6456(3) 0.32788(11) 0.56456(10) 0.0317(5) Uani 1 1 d . . . . .
H26D H 0.738777 0.322781 0.585977 0.048 Uiso 1 1 calc R U . . .
H26E H 0.654044 0.360814 0.537985 0.048 Uiso 1 1 calc R U . . .
H26F H 0.619853 0.289640 0.545422 0.048 Uiso 1 1 calc R U . . .
C27A C 0.4135(3) 0.38139(11) 0.57629(9) 0.0285(5) Uani 1 1 d . . . . .
H27D H 0.327607 0.376525 0.597047 0.043 Uiso 1 1 calc R U . . .
H27E H 0.389908 0.368576 0.538549 0.043 Uiso 1 1 calc R U . . .
H27F H 0.443559 0.424417 0.576993 0.043 Uiso 1 1 calc R U . . .
Cl1 Cl 0.38169(6) 0.59270(3) 0.94819(2) 0.02971(13) Uani 1 1 d . . . . .
Cl2 Cl 0.4930(3) 0.89705(10) 0.91221(8) 0.0600(5) Uani 0.4 1 d . . P . .
I3 I 0.38534(15) 0.54686(5) 0.54100(6) 0.0600(3) Uani 0.2 1 d . . P A 2
Cl3 Cl 0.4056(7) 0.3438(3) 0.4274(3) 0.0751(18) Uani 0.2 1 d . . P B 3
I2 I 0.34252(19) 0.36108(6) 0.43271(5) 0.0407(3) Uani 0.15 1 d . . P C 4
I4 I 0.4405(12) 0.5353(5) 0.5203(4) 0.147(5) Uani 0.05 1 d . . P D 5
N4 N 0.1333(5) 0.49312(17) 0.52471(18) 0.0611(11) Uani 0.65 1 d D . P E -1
C28 C 0.1397(5) 0.45071(16) 0.49656(16) 0.0407(9) Uani 0.65 1 d D . P E -1
C29 C 0.1308(5) 0.40018(16) 0.45744(14) 0.0393(9) Uani 0.65 1 d D . P E -1
H29A H 0.084758 0.364803 0.473528 0.059 Uiso 0.65 1 calc R U P E -1
H29B H 0.228991 0.389035 0.448218 0.059 Uiso 0.65 1 calc R U P E -1
H29C H 0.072859 0.412872 0.424397 0.059 Uiso 0.65 1 calc R U P E -1
O5 O 0.4950(2) 0.45086(9) 0.93262(8) 0.0342(4) Uani 1 1 d . . . . .
H5O H 0.468(4) 0.4867(17) 0.9374(14) 0.051 Uiso 1 1 d . U . . .
H5P H 0.533(4) 0.4389(16) 0.9658(15) 0.051 Uiso 1 1 d . U . . .

loop_
_atom_site_aniso_label
_atom_site_aniso_U_11
_atom_site_aniso_U_22
_atom_site_aniso_U_33
_atom_site_aniso_U_23
_atom_site_aniso_U_13
_atom_site_aniso_U_12
O1 0.0215(7) 0.0223(7) 0.0218(7) -0.0003(6) 0.0012(5) -0.0035(6)
O2 0.0372(9) 0.0314(9) 0.0277(8) -0.0073(7) -0.0050(7) -0.0083(7)
N1 0.0223(8) 0.0189(8) 0.0220(9) -0.0014(7) 0.0008(7) -0.0007(7)
N2 0.0192(8) 0.0203(8) 0.0175(8) 0.0006(6) 0.0002(6) -0.0011(7)
N3 0.0233(9) 0.0210(9) 0.0270(9) 0.0040(7) 0.0092(7) -0.0030(7)
C1 0.0178(9) 0.0174(9) 0.0286(11) 0.0002(8) -0.0001(8) 0.0002(8)
C2 0.0252(10) 0.0240(11) 0.0281(11) 0.0030(9) 0.0028(8) 0.0019(9)
C3 0.0248(11) 0.0214(10) 0.0385(13) 0.0050(9) 0.0063(9) -0.0007(8)
C4 0.0265(11) 0.0217(11) 0.0427(13) -0.0020(10) 0.0022(10) -0.0039(9)
C5 0.0286(11) 0.0213(10) 0.0312(11) -0.0039(9) 0.0005(9) -0.0016(9)
C6 0.0217(10) 0.0162(9) 0.0260(10) -0.0001(8) 0.0022(8) 0.0034(8)
C7 0.0190(9) 0.0194(10) 0.0199(9) 0.0001(8) 0.0007(7) 0.0035(8)
C8 0.0324(11) 0.0258(11) 0.0213(10) -0.0028(8) 0.0015(8) -0.0019(9)
C9 0.0196(9) 0.0220(10) 0.0191(9) 0.0007(8) 0.0015(7) 0.0011(8)
C10 0.0148(9) 0.0184(9) 0.0225(10) 0.0007(8) 0.0016(7) 0.0031(7)
C11 0.0145(8) 0.0209(10) 0.0194(9) -0.0002(8) 0.0014(7) 0.0027(7)
C12 0.0200(10) 0.0304(11) 0.0197(10) -0.0007(8) 0.0014(8) -0.0025(8)
C13 0.0246(10) 0.0351(12) 0.0193(10) 0.0017(9) 0.0065(8) -0.0044(9)
C14 0.0193(9) 0.0246(10) 0.0248(10) 0.0008(8) 0.0057(8) -0.0019(8)
C15 0.0188(9) 0.0197(10) 0.0229(10) -0.0010(8) 0.0019(8) 0.0009(8)
C16 0.0165(9) 0.0179(9) 0.0195(9) 0.0015(7) 0.0027(7) 0.0041(7)
C17 0.0212(9) 0.0212(10) 0.0164(9) -0.0006(7) 0.0024(7) -0.0025(8)
C18 0.0282(11) 0.0201(10) 0.0235(10) 0.0010(8) 0.0030(8) 0.0017(8)
C19 0.0344(12) 0.0183(10) 0.0258(11) -0.0026(8) 0.0066(9) -0.0036(9)
C20 0.0282(11) 0.0273(11) 0.0180(9) -0.0044(8) 0.0034(8) -0.0080(9)
C21 0.0248(10) 0.0244(11) 0.0195(10) -0.0001(8) 0.0005(8) -0.0010(8)
C22 0.0234(10) 0.0197(10) 0.0182(9) -0.0011(8) 0.0029(7) -0.0008(8)
C23 0.0480(16) 0.0417(15) 0.0380(14) -0.0039(12) -0.0196(12) -0.0084(12)
C24 0.0192(9) 0.0209(10) 0.0189(9) 0.0029(8) 0.0026(7) 0.0012(8)
C25 0.0178(9) 0.0207(10) 0.0222(10) 0.0012(8) 0.0017(7) -0.0015(8)
C26 0.0317(12) 0.0334(12) 0.0217(10) -0.0017(9) 0.0050(9) -0.0004(10)
C27 0.0387(13) 0.0319(12) 0.0232(11) 0.0032(9) 0.0046(9) -0.0119(10)
O1A 0.0242(7) 0.0222(7) 0.0216(7) 0.0009(6) 0.0017(6) 0.0037(6)
O2A 0.0254(8) 0.0270(8) 0.0300(8) -0.0078(6) 0.0060(6) -0.0012(6)
N1A 0.0220(8) 0.0196(8) 0.0233(9) -0.0039(7) 0.0021(7) 0.0009(7)
N2A 0.0220(8) 0.0184(8) 0.0198(8) 0.0011(7) 0.0023(6) 0.0023(7)
N3A 0.0287(9) 0.0240(9) 0.0235(9) 0.0064(7) 0.0061(7) 0.0059(7)
C1A 0.0204(10) 0.0191(10) 0.0307(11) -0.0023(8) -0.0001(8) 0.0013(8)
C2A 0.0335(12) 0.0276(12) 0.0311(12) 0.0018(9) -0.0031(9) 0.0024(10)
C3A 0.0348(13) 0.0257(12) 0.0454(15) 0.0033(10) -0.0102(11) 0.0043(10)
C4A 0.0274(12) 0.0247(12) 0.0516(15) -0.0059(11) -0.0038(10) 0.0058(9)
C5A 0.0248(11) 0.0229(11) 0.0398(13) -0.0091(9) 0.0016(9) 0.0004(9)
C6A 0.0194(10) 0.0198(10) 0.0288(11) -0.0037(8) -0.0005(8) -0.0023(8)
C7A 0.0200(9) 0.0187(9) 0.0201(9) -0.0022(7) 0.0016(7) -0.0028(8)
C8A 0.0347(12) 0.0292(12) 0.0226(11) -0.0055(9) 0.0037(9) 0.0011(10)
C9A 0.0201(9) 0.0217(10) 0.0196(9) -0.0009(8) 0.0009(7) -0.0012(8)
C10A 0.0159(9) 0.0164(9) 0.0218(10) 0.0011(7) 0.0009(7) -0.0036(7)
C11A 0.0150(9) 0.0189(9) 0.0217(10) 0.0006(8) 0.0006(7) -0.0031(7)
C12A 0.0201(10) 0.0259(11) 0.0215(10) -0.0009(8) 0.0015(8) -0.0021(8)
C13A 0.0242(10) 0.0280(11) 0.0214(10) 0.0035(8) -0.0031(8) -0.0043(9)
C14A 0.0210(10) 0.0199(10) 0.0293(11) 0.0048(8) -0.0039(8) -0.0024(8)
C15A 0.0198(9) 0.0197(10) 0.0267(11) 0.0006(8) 0.0001(8) -0.0014(8)
C16A 0.0176(9) 0.0176(9) 0.0206(10) 0.0017(7) 0.0012(7) -0.0039(7)
C17A 0.0211(9) 0.0181(9) 0.0193(9) 0.0022(8) 0.0031(7) 0.0012(8)
C18A 0.0180(9) 0.0228(10) 0.0263(10) 0.0010(8) 0.0018(8) 0.0012(8)
C19A 0.0198(10) 0.0223(10) 0.0248(10) 0.0022(8) 0.0037(8) 0.0046(8)
C20A 0.0251(10) 0.0190(9) 0.0172(9) 0.0020(7) 0.0022(7) 0.0016(8)
C21A 0.0193(9) 0.0273(11) 0.0200(10) 0.0006(8) 0.0028(7) -0.0031(8)
C22A 0.0180(9) 0.0249(10) 0.0198(9) 0.0015(8) 0.0046(7) 0.0022(8)
C23A 0.0321(12) 0.0260(11) 0.0335(12) -0.0058(9) 0.0088(9) 0.0043(9)
C24A 0.0194(9) 0.0189(10) 0.0216(10) 0.0021(8) 0.0025(7) -0.0017(8)
C25A 0.0197(9) 0.0179(9) 0.0222(10) 0.0025(8) 0.0021(7) 0.0009(8)
C26A 0.0431(14) 0.0283(12) 0.0253(11) 0.0038(9) 0.0129(10) 0.0055(10)
C27A 0.0343(12) 0.0257(11) 0.0247(11) 0.0022(9) -0.0030(9) 0.0027(9)
Cl1 0.0254(3) 0.0275(3) 0.0351(3) -0.0014(2) -0.0054(2) -0.0001(2)
Cl2 0.0729(13) 0.0617(12) 0.0464(10) 0.0034(9) 0.0121(9) -0.0093(10)
I3 0.0691(8) 0.0394(5) 0.0705(8) 0.0118(5) -0.0011(6) -0.0012(5)
Cl3 0.067(3) 0.079(4) 0.080(4) -0.015(3) 0.011(3) 0.032(3)
I2 0.0623(9) 0.0340(7) 0.0252(5) -0.0008(5) -0.0014(6) -0.0025(6)
I4 0.158(8) 0.143(8) 0.158(8) -0.026(6) 0.134(8) 0.009(6)
N4 0.051(2) 0.063(3) 0.069(3) 0.002(2) 0.005(2) 0.005(2)
C28 0.040(2) 0.036(2) 0.046(2) -0.0005(19) 0.0037(18) 0.0021(18)
C29 0.038(2) 0.047(2) 0.034(2) 0.0120(18) 0.0060(16) -0.0078(18)
O5 0.0355(9) 0.0305(9) 0.0361(10) 0.0034(8) -0.0002(7) 0.0012(7)

loop_
_atom_type_symbol
_atom_type_description
_atom_type_scat_dispersion_real
_atom_type_scat_dispersion_imag
_atom_type_scat_source
C C 0.0181 0.0091 'International Tables Vol C Tables 4.2.6.8 and 6.1.1.4'
H H 0.0000 0.0000 'International Tables Vol C Tables 4.2.6.8 and 6.1.1.4'
N N 0.0311 0.0180 'International Tables Vol C Tables 4.2.6.8 and 6.1.1.4'
O O 0.0492 0.0322 'International Tables Vol C Tables 4.2.6.8 and 6.1.1.4'
Cl Cl 0.3639 0.7018 'International Tables Vol C Tables 4.2.6.8 and 6.1.1.4'
I I -0.3257 6.8362 'International Tables Vol C Tables 4.2.6.8 and 6.1.1.4'

loop_
_geom_angle_atom_site_label_1
_geom_angle_atom_site_label_2
_geom_angle_atom_site_label_3
_geom_angle
_geom_angle_site_symmetry_1
_geom_angle_site_symmetry_3
_geom_angle_publ_flag
C7 O1 C1 107.38(16) . . ?
C20 O2 C23 117.16(19) . . ?
C7 N1 C6 108.75(17) . . ?
C7 N1 C8 125.93(18) . . ?
C6 N1 C8 125.28(18) . . ?
C24 N2 C16 120.08(17) . . ?
C24 N2 C17 121.14(16) . . ?
C16 N2 C17 117.80(16) . . ?
C24 N3 C26 123.48(18) . . ?
C24 N3 C27 117.34(18) . . ?
C26 N3 C27 115.03(18) . . ?
C2 C1 C6 124.2(2) . . ?
C2 C1 O1 127.2(2) . . ?
C6 C1 O1 108.52(18) . . ?
C1 C2 C3 115.1(2) . . ?
C1 C2 H2 122.5 . . ?
C3 C2 H2 122.5 . . ?
C4 C3 C2 121.1(2) . . ?
C4 C3 H3 119.5 . . ?
C2 C3 H3 119.5 . . ?
C3 C4 C5 122.8(2) . . ?
C3 C4 H4 118.6 . . ?
C5 C4 H4 118.6 . . ?
C6 C5 C4 115.9(2) . . ?
C6 C5 H5 122.1 . . ?
C4 C5 H5 122.1 . . ?
C5 C6 C1 120.9(2) . . ?
C5 C6 N1 132.8(2) . . ?
C1 C6 N1 106.31(18) . . ?
N1 C7 O1 109.03(17) . . ?
N1 C7 C9 127.57(19) . . ?
O1 C7 C9 123.39(18) . . ?
N1 C8 H8A 109.5 . . ?
N1 C8 H8B 109.5 . . ?
H8A C8 H8B 109.5 . . ?
N1 C8 H8C 109.5 . . ?
H8A C8 H8C 109.5 . . ?
H8B C8 H8C 109.5 . . ?
H8D C8 H8E 109.5 . . ?
H8D C8 H8F 109.5 . . ?
H8E C8 H8F 109.5 . . ?
C7 C9 C10 126.21(19) . . ?
C7 C9 H9 116.9 . . ?
C10 C9 H9 116.9 . . ?
C25 C10 C9 123.92(19) . . ?
C25 C10 C11 116.27(18) . . ?
C9 C10 C11 119.78(18) . . ?
C12 C11 C16 118.06(19) . . ?
C12 C11 C10 122.36(19) . . ?
C16 C11 C10 119.58(18) . . ?
C13 C12 C11 121.3(2) . . ?
C13 C12 H12 119.4 . . ?
C11 C12 H12 119.4 . . ?
C12 C13 C14 119.8(2) . . ?
C12 C13 H13 120.1 . . ?
C14 C13 H13 120.1 . . ?
C15 C14 C13 120.5(2) . . ?
C15 C14 H14 119.7 . . ?
C13 C14 H14 119.7 . . ?
C14 C15 C16 120.03(19) . . ?
C14 C15 H15 120.0 . . ?
C16 C15 H15 120.0 . . ?
C15 C16 N2 119.41(18) . . ?
C15 C16 C11 120.07(18) . . ?
N2 C16 C11 120.52(18) . . ?
C22 C17 C18 120.86(19) . . ?
C22 C17 N2 118.83(18) . . ?
C18 C17 N2 120.27(19) . . ?
C19 C18 C17 119.5(2) . . ?
C19 C18 H18 120.3 . . ?
C17 C18 H18 120.3 . . ?
C18 C19 C20 119.8(2) . . ?
C18 C19 H19 120.1 . . ?
C20 C19 H19 120.1 . . ?
O2 C20 C21 123.5(2) . . ?
O2 C20 C19 115.6(2) . . ?
C21 C20 C19 120.9(2) . . ?
C20 C21 C22 118.7(2) . . ?
C20 C21 H21 120.6 . . ?
C22 C21 H21 120.6 . . ?
C17 C22 C21 120.2(2) . . ?
C17 C22 H22 119.9 . . ?
C21 C22 H22 119.9 . . ?
O2 C23 H23A 109.5 . . ?
O2 C23 H23B 109.5 . . ?
H23A C23 H23B 109.5 . . ?
O2 C23 H23C 109.5 . . ?
H23A C23 H23C 109.5 . . ?
H23B C23 H23C 109.5 . . ?
N2 C24 N3 119.17(18) . . ?
N2 C24 C25 119.58(18) . . ?
N3 C24 C25 121.23(19) . . ?
C10 C25 C24 123.62(19) . . ?
C10 C25 H25 118.2 . . ?
C24 C25 H25 118.2 . . ?
N3 C26 H26A 109.5 . . ?
N3 C26 H26B 109.5 . . ?
H26A C26 H26B 109.5 . . ?
N3 C26 H26C 109.5 . . ?
H26A C26 H26C 109.5 . . ?
H26B C26 H26C 109.5 . . ?
N3 C27 H27A 109.5 . . ?
N3 C27 H27B 109.5 . . ?
H27A C27 H27B 109.5 . . ?
N3 C27 H27C 109.5 . . ?
H27A C27 H27C 109.5 . . ?
H27B C27 H27C 109.5 . . ?
C7A O1A C1A 107.58(16) . . ?
C20A O2A C23A 117.57(17) . . ?
C7A N1A C6A 109.02(17) . . ?
C7A N1A C8A 126.98(18) . . ?
C6A N1A C8A 123.87(18) . . ?
C24A N2A C16A 118.88(17) . . ?
C24A N2A C17A 117.59(17) . . ?
C16A N2A C17A 118.10(16) . . ?
C24A N3A C26A 123.63(19) . . ?
C24A N3A C27A 119.30(18) . . ?
C26A N3A C27A 115.21(18) . . ?
C2A C1A C6A 123.9(2) . . ?
C2A C1A O1A 127.7(2) . . ?
C6A C1A O1A 108.37(18) . . ?
C1A C2A C3A 115.2(2) . . ?
C1A C2A H2A 122.4 . . ?
C3A C2A H2A 122.4 . . ?
C4A C3A C2A 121.6(2) . . ?
C4A C3A H3A 119.2 . . ?
C2A C3A H3A 119.2 . . ?
C3A C4A C5A 122.3(2) . . ?
C3A C4A H4A 118.8 . . ?
C5A C4A H4A 118.8 . . ?
C6A C5A C4A 115.8(2) . . ?
C6A C5A H5A 122.1 . . ?
C4A C5A H5A 122.1 . . ?
C1A C6A C5A 121.2(2) . . ?
C1A C6A N1A 106.35(18) . . ?
C5A C6A N1A 132.4(2) . . ?
N1A C7A O1A 108.64(17) . . ?
N1A C7A C9A 127.62(19) . . ?
O1A C7A C9A 123.74(18) . . ?
N1A C8A H8G 109.5 . . ?
N1A C8A H8H 109.5 . . ?
H8G C8A H8H 109.5 . . ?
N1A C8A H8I 109.5 . . ?
H8G C8A H8I 109.5 . . ?
H8H C8A H8I 109.5 . . ?
C7A C9A C10A 126.23(19) . . ?
C7A C9A H9A 116.9 . . ?
C10A C9A H9A 116.9 . . ?
C25A C10A C9A 123.36(19) . . ?
C25A C10A C11A 115.92(18) . . ?
C9A C10A C11A 120.70(18) . . ?
C12A C11A C16A 117.78(19) . . ?
C12A C11A C10A 122.35(19) . . ?
C16A C11A C10A 119.87(18) . . ?
C13A C12A C11A 121.7(2) . . ?
C13A C12A H12A 119.2 . . ?
C11A C12A H12A 119.2 . . ?
C12A C13A C14A 119.5(2) . . ?
C12A C13A H13A 120.2 . . ?
C14A C13A H13A 120.2 . . ?
C15A C14A C13A 120.6(2) . . ?
C15A C14A H14A 119.7 . . ?
C13A C14A H14A 119.7 . . ?
C14A C15A C16A 120.2(2) . . ?
C14A C15A H15A 119.9 . . ?
C16A C15A H15A 119.9 . . ?
C15A C16A C11A 120.21(19) . . ?
C15A C16A N2A 119.31(18) . . ?
C11A C16A N2A 120.46(18) . . ?
C18A C17A C22A 119.53(19) . . ?
C18A C17A N2A 123.37(19) . . ?
C22A C17A N2A 117.07(18) . . ?
C17A C18A C19A 120.43(19) . . ?
C17A C18A H18A 119.8 . . ?
C19A C18A H18A 119.8 . . ?
C20A C19A C18A 119.43(19) . . ?
C20A C19A H19A 120.3 . . ?
C18A C19A H19A 120.3 . . ?
O2A C20A C21A 114.77(19) . . ?
O2A C20A C19A 125.08(19) . . ?
C21A C20A C19A 120.15(19) . . ?
C22A C21A C20A 119.58(19) . . ?
C22A C21A H21A 120.2 . . ?
C20A C21A H21A 120.2 . . ?
C21A C22A C17A 120.88(19) . . ?
C21A C22A H22A 119.6 . . ?
C17A C22A H22A 119.6 . . ?
O2A C23A H23D 109.5 . . ?
O2A C23A H23E 109.5 . . ?
H23D C23A H23E 109.5 . . ?
O2A C23A H23F 109.5 . . ?
H23D C23A H23F 109.5 . . ?
H23E C23A H23F 109.5 . . ?
N3A C24A N2A 118.88(18) . . ?
N3A C24A C25A 120.30(19) . . ?
N2A C24A C25A 120.78(18) . . ?
C24A C25A C10A 123.36(19) . . ?
C24A C25A H25A 118.3 . . ?
C10A C25A H25A 118.3 . . ?
N3A C26A H26D 109.5 . . ?
N3A C26A H26E 109.5 . . ?
H26D C26A H26E 109.5 . . ?
N3A C26A H26F 109.5 . . ?
H26D C26A H26F 109.5 . . ?
H26E C26A H26F 109.5 . . ?
N3A C27A H27D 109.5 . . ?
N3A C27A H27E 109.5 . . ?
H27D C27A H27E 109.5 . . ?
N3A C27A H27F 109.5 . . ?
H27D C27A H27F 109.5 . . ?
H27E C27A H27F 109.5 . . ?
N4 C28 C29 172.8(5) . . ?
C28 C29 H29A 109.5 . . ?
C28 C29 H29B 109.5 . . ?
H29A C29 H29B 109.5 . . ?
C28 C29 H29C 109.5 . . ?
H29A C29 H29C 109.5 . . ?
H29B C29 H29C 109.5 . . ?
H5O O5 H5P 104(3) . . ?

loop_
_geom_bond_atom_site_label_1
_geom_bond_atom_site_label_2
_geom_bond_distance
_geom_bond_site_symmetry_2
_geom_bond_publ_flag
O1 C7 1.365(2) . ?
O1 C1 1.387(2) . ?
O2 C20 1.372(3) . ?
O2 C23 1.430(3) . ?
N1 C7 1.357(3) . ?
N1 C6 1.392(3) . ?
N1 C8 1.460(3) . ?
N2 C24 1.377(3) . ?
N2 C16 1.408(3) . ?
N2 C17 1.455(3) . ?
N3 C24 1.383(3) . ?
N3 C26 1.444(3) . ?
N3 C27 1.480(3) . ?
C1 C2 1.373(3) . ?
C1 C6 1.384(3) . ?
C2 C3 1.403(3) . ?
C2 H2 0.9500 . ?
C3 C4 1.389(4) . ?
C3 H3 0.9500 . ?
C4 C5 1.392(3) . ?
C4 H4 0.9500 . ?
C5 C6 1.384(3) . ?
C5 H5 0.9500 . ?
C7 C9 1.374(3) . ?
C8 H8A 0.9800 . ?
C8 H8B 0.9800 . ?
C8 H8C 0.9800 . ?
C8 H8D 0.9800 . ?
C8 H8E 0.9800 . ?
C8 H8F 0.9800 . ?
C9 C10 1.421(3) . ?
C9 H9 0.9500 . ?
C10 C25 1.392(3) . ?
C10 C11 1.459(3) . ?
C11 C12 1.407(3) . ?
C11 C16 1.409(3) . ?
C12 C13 1.376(3) . ?
C12 H12 0.9500 . ?
C13 C14 1.393(3) . ?
C13 H13 0.9500 . ?
C14 C15 1.375(3) . ?
C14 H14 0.9500 . ?
C15 C16 1.403(3) . ?
C15 H15 0.9500 . ?
C17 C22 1.379(3) . ?
C17 C18 1.390(3) . ?
C18 C19 1.379(3) . ?
C18 H18 0.9500 . ?
C19 C20 1.393(3) . ?
C19 H19 0.9500 . ?
C20 C21 1.390(3) . ?
C21 C22 1.394(3) . ?
C21 H21 0.9500 . ?
C22 H22 0.9500 . ?
C23 H23A 0.9800 . ?
C23 H23B 0.9800 . ?
C23 H23C 0.9800 . ?
C24 C25 1.394(3) . ?
C25 H25 0.9500 . ?
C26 H26A 0.9800 . ?
C26 H26B 0.9800 . ?
C26 H26C 0.9800 . ?
C27 H27A 0.9800 . ?
C27 H27B 0.9800 . ?
C27 H27C 0.9800 . ?
O1A C7A 1.364(2) . ?
O1A C1A 1.391(3) . ?
O2A C20A 1.363(3) . ?
O2A C23A 1.431(3) . ?
N1A C7A 1.358(3) . ?
N1A C6A 1.391(3) . ?
N1A C8A 1.452(3) . ?
N2A C24A 1.381(3) . ?
N2A C16A 1.418(3) . ?
N2A C17A 1.461(3) . ?
N3A C24A 1.357(3) . ?
N3A C26A 1.460(3) . ?
N3A C27A 1.471(3) . ?
C1A C2A 1.371(3) . ?
C1A C6A 1.382(3) . ?
C2A C3A 1.400(3) . ?
C2A H2A 0.9500 . ?
C3A C4A 1.386(4) . ?
C3A H3A 0.9500 . ?
C4A C5A 1.394(4) . ?
C4A H4A 0.9500 . ?
C5A C6A 1.386(3) . ?
C5A H5A 0.9500 . ?
C7A C9A 1.379(3) . ?
C8A H8G 0.9800 . ?
C8A H8H 0.9800 . ?
C8A H8I 0.9800 . ?
C9A C10A 1.417(3) . ?
C9A H9A 0.9500 . ?
C10A C25A 1.394(3) . ?
C10A C11A 1.463(3) . ?
C11A C12A 1.408(3) . ?
C11A C16A 1.414(3) . ?
C12A C13A 1.379(3) . ?
C12A H12A 0.9500 . ?
C13A C14A 1.395(3) . ?
C13A H13A 0.9500 . ?
C14A C15A 1.379(3) . ?
C14A H14A 0.9500 . ?
C15A C16A 1.401(3) . ?
C15A H15A 0.9500 . ?
C17A C18A 1.384(3) . ?
C17A C22A 1.392(3) . ?
C18A C19A 1.397(3) . ?
C18A H18A 0.9500 . ?
C19A C20A 1.396(3) . ?
C19A H19A 0.9500 . ?
C20A C21A 1.395(3) . ?
C21A C22A 1.380(3) . ?
C21A H21A 0.9500 . ?
C22A H22A 0.9500 . ?
C23A H23D 0.9800 . ?
C23A H23E 0.9800 . ?
C23A H23F 0.9800 . ?
C24A C25A 1.389(3) . ?
C25A H25A 0.9500 . ?
C26A H26D 0.9800 . ?
C26A H26E 0.9800 . ?
C26A H26F 0.9800 . ?
C27A H27D 0.9800 . ?
C27A H27E 0.9800 . ?
C27A H27F 0.9800 . ?
I4 I4 2.179(16) 3_666 ?
N4 C28 1.1617(10) . ?
C28 C29 1.4640(10) . ?
C29 H29A 0.9800 . ?
C29 H29B 0.9800 . ?
C29 H29C 0.9800 . ?
O5 H5O 0.83(4) . ?
O5 H5P 0.90(4) . ?

loop_
_geom_hbond_atom_site_label_D
_geom_hbond_atom_site_label_H
_geom_hbond_atom_site_label_A
_geom_hbond_distance_DH
_geom_hbond_distance_HA
_geom_hbond_distance_DA
_geom_hbond_angle_DHA
_geom_hbond_site_symmetry_A
_geom_hbond_publ_flag
O5 H5O Cl1 0.83(4) 2.47(4) 3.303(2) 178(3) . yes
O5 H5P Cl1 0.90(4) 2.31(4) 3.213(2) 177(3) 3_667 yes

loop_
_geom_torsion_atom_site_label_1
_geom_torsion_atom_site_label_2
_geom_torsion_atom_site_label_3
_geom_torsion_atom_site_label_4
_geom_torsion
_geom_torsion_site_symmetry_1
_geom_torsion_site_symmetry_2
_geom_torsion_site_symmetry_3
_geom_torsion_site_symmetry_4
_geom_torsion_publ_flag
C7 O1 C1 C2 178.2(2) . . . . ?
C7 O1 C1 C6 -0.3(2) . . . . ?
C6 C1 C2 C3 -0.8(3) . . . . ?
O1 C1 C2 C3 -178.9(2) . . . . ?
C1 C2 C3 C4 0.7(3) . . . . ?
C2 C3 C4 C5 -0.2(4) . . . . ?
C3 C4 C5 C6 -0.4(3) . . . . ?
C4 C5 C6 C1 0.3(3) . . . . ?
C4 C5 C6 N1 178.7(2) . . . . ?
C2 C1 C6 C5 0.3(3) . . . . ?
O1 C1 C6 C5 178.73(19) . . . . ?
C2 C1 C6 N1 -178.5(2) . . . . ?
O1 C1 C6 N1 0.0(2) . . . . ?
C7 N1 C6 C5 -178.2(2) . . . . ?
C8 N1 C6 C5 -0.4(4) . . . . ?
C7 N1 C6 C1 0.3(2) . . . . ?
C8 N1 C6 C1 178.20(19) . . . . ?
C6 N1 C7 O1 -0.5(2) . . . . ?
C8 N1 C7 O1 -178.34(18) . . . . ?
C6 N1 C7 C9 178.7(2) . . . . ?
C8 N1 C7 C9 0.8(3) . . . . ?
C1 O1 C7 N1 0.4(2) . . . . ?
C1 O1 C7 C9 -178.72(19) . . . . ?
N1 C7 C9 C10 -179.3(2) . . . . ?
O1 C7 C9 C10 -0.3(3) . . . . ?
C7 C9 C10 C25 1.5(3) . . . . ?
C7 C9 C10 C11 179.46(19) . . . . ?
C25 C10 C11 C12 174.32(19) . . . . ?
C9 C10 C11 C12 -3.8(3) . . . . ?
C25 C10 C11 C16 -5.6(3) . . . . ?
C9 C10 C11 C16 176.26(18) . . . . ?
C16 C11 C12 C13 -0.7(3) . . . . ?
C10 C11 C12 C13 179.4(2) . . . . ?
C11 C12 C13 C14 -2.9(3) . . . . ?
C12 C13 C14 C15 2.5(3) . . . . ?
C13 C14 C15 C16 1.6(3) . . . . ?
C14 C15 C16 N2 175.73(18) . . . . ?
C14 C15 C16 C11 -5.2(3) . . . . ?
C24 N2 C16 C15 -179.06(18) . . . . ?
C17 N2 C16 C15 12.1(3) . . . . ?
C24 N2 C16 C11 1.8(3) . . . . ?
C17 N2 C16 C11 -166.96(18) . . . . ?
C12 C11 C16 C15 4.7(3) . . . . ?
C10 C11 C16 C15 -175.38(18) . . . . ?
C12 C11 C16 N2 -176.22(18) . . . . ?
C10 C11 C16 N2 3.7(3) . . . . ?
C24 N2 C17 C22 -68.2(3) . . . . ?
C16 N2 C17 C22 100.5(2) . . . . ?
C24 N2 C17 C18 114.0(2) . . . . ?
C16 N2 C17 C18 -77.4(2) . . . . ?
C22 C17 C18 C19 -0.2(3) . . . . ?
N2 C17 C18 C19 177.64(19) . . . . ?
C17 C18 C19 C20 1.3(3) . . . . ?
C23 O2 C20 C21 -12.7(3) . . . . ?
C23 O2 C20 C19 168.1(2) . . . . ?
C18 C19 C20 O2 178.1(2) . . . . ?
C18 C19 C20 C21 -1.1(3) . . . . ?
O2 C20 C21 C22 -179.36(19) . . . . ?
C19 C20 C21 C22 -0.2(3) . . . . ?
C18 C17 C22 C21 -1.1(3) . . . . ?
N2 C17 C22 C21 -178.96(18) . . . . ?
C20 C21 C22 C17 1.3(3) . . . . ?
C16 N2 C24 N3 176.31(18) . . . . ?
C17 N2 C24 N3 -15.3(3) . . . . ?
C16 N2 C24 C25 -5.3(3) . . . . ?
C17 N2 C24 C25 163.13(18) . . . . ?
C26 N3 C24 N2 -37.3(3) . . . . ?
C27 N3 C24 N2 166.81(19) . . . . ?
C26 N3 C24 C25 144.3(2) . . . . ?
C27 N3 C24 C25 -11.6(3) . . . . ?
C9 C10 C25 C24 -179.7(2) . . . . ?
C11 C10 C25 C24 2.3(3) . . . . ?
N2 C24 C25 C10 3.2(3) . . . . ?
N3 C24 C25 C10 -178.43(19) . . . . ?
C7A O1A C1A C2A 177.0(2) . . . . ?
C7A O1A C1A C6A -1.5(2) . . . . ?
C6A C1A C2A C3A -0.9(3) . . . . ?
O1A C1A C2A C3A -179.2(2) . . . . ?
C1A C2A C3A C4A -0.1(4) . . . . ?
C2A C3A C4A C5A 0.8(4) . . . . ?
C3A C4A C5A C6A -0.5(4) . . . . ?
C2A C1A C6A C5A 1.3(3) . . . . ?
O1A C1A C6A C5A 179.86(19) . . . . ?
C2A C1A C6A N1A -178.0(2) . . . . ?
O1A C1A C6A N1A 0.6(2) . . . . ?
C4A C5A C6A C1A -0.5(3) . . . . ?
C4A C5A C6A N1A 178.5(2) . . . . ?
C7A N1A C6A C1A 0.6(2) . . . . ?
C8A N1A C6A C1A 176.58(19) . . . . ?
C7A N1A C6A C5A -178.6(2) . . . . ?
C8A N1A C6A C5A -2.6(4) . . . . ?
C6A N1A C7A O1A -1.5(2) . . . . ?
C8A N1A C7A O1A -177.38(19) . . . . ?
C6A N1A C7A C9A 178.6(2) . . . . ?
C8A N1A C7A C9A 2.8(3) . . . . ?
C1A O1A C7A N1A 1.9(2) . . . . ?
C1A O1A C7A C9A -178.29(19) . . . . ?
N1A C7A C9A C10A 176.9(2) . . . . ?
O1A C7A C9A C10A -2.9(3) . . . . ?
C7A C9A C10A C25A 4.9(3) . . . . ?
C7A C9A C10A C11A -176.86(19) . . . . ?
C25A C10A C11A C12A 175.80(19) . . . . ?
C9A C10A C11A C12A -2.6(3) . . . . ?
C25A C10A C11A C16A -4.9(3) . . . . ?
C9A C10A C11A C16A 176.71(18) . . . . ?
C16A C11A C12A C13A -0.4(3) . . . . ?
C10A C11A C12A C13A 178.93(19) . . . . ?
C11A C12A C13A C14A 2.3(3) . . . . ?
C12A C13A C14A C15A -2.0(3) . . . . ?
C13A C14A C15A C16A -0.3(3) . . . . ?
C14A C15A C16A C11A 2.2(3) . . . . ?
C14A C15A C16A N2A -176.20(18) . . . . ?
C12A C11A C16A C15A -1.9(3) . . . . ?
C10A C11A C16A C15A 178.77(18) . . . . ?
C12A C11A C16A N2A 176.54(18) . . . . ?
C10A C11A C16A N2A -2.8(3) . . . . ?
C24A N2A C16A C15A -173.67(18) . . . . ?
C17A N2A C16A C15A 32.9(3) . . . . ?
C24A N2A C16A C11A 7.9(3) . . . . ?
C17A N2A C16A C11A -145.48(19) . . . . ?
C24A N2A C17A C18A 120.7(2) . . . . ?
C16A N2A C17A C18A -85.6(2) . . . . ?
C24A N2A C17A C22A -57.1(2) . . . . ?
C16A N2A C17A C22A 96.6(2) . . . . ?
C22A C17A C18A C19A 0.0(3) . . . . ?
N2A C17A C18A C19A -177.80(19) . . . . ?
C17A C18A C19A C20A -0.2(3) . . . . ?
C23A O2A C20A C21A 169.47(19) . . . . ?
C23A O2A C20A C19A -10.0(3) . . . . ?
C18A C19A C20A O2A 179.51(19) . . . . ?
C18A C19A C20A C21A 0.1(3) . . . . ?
O2A C20A C21A C22A -179.24(18) . . . . ?
C19A C20A C21A C22A 0.2(3) . . . . ?
C20A C21A C22A C17A -0.5(3) . . . . ?
C18A C17A C22A C21A 0.4(3) . . . . ?
N2A C17A C22A C21A 178.27(18) . . . . ?
C26A N3A C24A N2A -35.2(3) . . . . ?
C27A N3A C24A N2A 161.07(19) . . . . ?
C26A N3A C24A C25A 147.2(2) . . . . ?
C27A N3A C24A C25A -16.6(3) . . . . ?
C16A N2A C24A N3A 177.27(18) . . . . ?
C17A N2A C24A N3A -29.2(3) . . . . ?
C16A N2A C24A C25A -5.1(3) . . . . ?
C17A N2A C24A C25A 148.40(19) . . . . ?
N3A C24A C25A C10A 174.51(19) . . . . ?
N2A C24A C25A C10A -3.1(3) . . . . ?
C9A C10A C25A C24A -173.7(2) . . . . ?
C11A C10A C25A C24A 7.9(3) . . . . ?
